data_4328220
loop_
_publ_author_name
'Roberto Ciganda'
'Mar\'ia A. Garralda'
'Lourdes Ibarlucea'
'Claudio Mendicute-Fierro'
'M. Carmen Torralba'
'M. Rosario Torres'

_publ_contact_author
; 
      Torralba, M. Carmen
      Departamento de Qu\'imica Inorg\'anica I
      Facultad de Ciencias Qu\'imicas 
      Universidad Complutense de Madrid
      28040 Madrid (Spain)
;
_publ_contact_author_email torralba@quim.ucm.es
_publ_contact_author_fax '+34 91 3944352'
_publ_contact_author_phone '+34 91 3944233'
_publ_section_title
;
 Reactions of Hydridoirida-\b-diketones with Amines or with
 2-Aminopyridines: Formation of Hydridoirida-\b-ketoimines, PCN Terdentate
 Ligands, and Acyl Decarbonylation
;
_journal_name_full 'Inorganic Chemistry'
_journal_page_first 1760
_journal_page_last 1768
_journal_paper_doi 10.1021/ic202065d
_journal_volume 51
_journal_year 2012
_chemical_formula_moiety 'C43 H34 Cl Ir N2 O P2, C1 H2 Cl2'
_chemical_formula_sum 'C44 H36 Cl3 Ir N2 O P2'
_chemical_formula_weight 969.24
_chemical_name_systematic
; 
 ? 
;
_space_group_IT_number 14
_symmetry_cell_setting monoclinic
_symmetry_space_group_name_Hall '-P 2ybc'
_symmetry_space_group_name_H-M 'P 1 21/c 1'
_atom_sites_solution_hydrogens 'geom or Fourier'
_atom_sites_solution_primary direct
_atom_sites_solution_secondary difmap
_audit_creation_method SHELXL-97
_cell_angle_alpha 90.00
_cell_angle_beta 100.5050(10)
_cell_angle_gamma 90.00
_cell_formula_units_Z 4
_cell_length_a 10.3548(7)
_cell_length_b 16.1574(11)
_cell_length_c 24.2413(16)
_cell_measurement_temperature 296(2)
_cell_volume 3987.8(5)
_computing_cell_refinement 'Bruker SMART'
_computing_data_collection 'Bruker SMART'
_computing_data_reduction 'Bruker SHELXTL'
_computing_molecular_graphics 'Bruker SHELXTL'
_computing_publication_material 'Bruker SHELXTL'
_computing_structure_refinement 'SHELXL-97 (Sheldrick, 1997)'
_computing_structure_solution 'SHELXS-97 (Sheldrick, 1990)'
_diffrn_ambient_temperature 296(2)
_diffrn_measured_fraction_theta_full 0.999
_diffrn_measured_fraction_theta_max 0.999
_diffrn_measurement_device_type 'CCD area detector'
_diffrn_measurement_method 'phi and omega scans'
_diffrn_radiation_monochromator graphite
_diffrn_radiation_source 'fine-focus sealed tube'
_diffrn_radiation_type MoK\a
_diffrn_radiation_wavelength 0.71073
_diffrn_reflns_av_R_equivalents 0.1311
_diffrn_reflns_av_sigmaI/netI 0.1351
_diffrn_reflns_limit_h_max 12
_diffrn_reflns_limit_h_min -11
_diffrn_reflns_limit_k_max 19
_diffrn_reflns_limit_k_min -19
_diffrn_reflns_limit_l_max 26
_diffrn_reflns_limit_l_min -28
_diffrn_reflns_number 30207
_diffrn_reflns_theta_full 25.00
_diffrn_reflns_theta_max 25.00
_diffrn_reflns_theta_min 1.52
_exptl_absorpt_coefficient_mu 3.667
_exptl_absorpt_correction_T_max 0.8100
_exptl_absorpt_correction_T_min 0.2615
_exptl_absorpt_correction_type none
_exptl_crystal_colour yellow
_exptl_crystal_density_diffrn 1.614
_exptl_crystal_description prismatic
_exptl_crystal_F_000 1920
_exptl_crystal_size_max 0.50
_exptl_crystal_size_mid 0.08
_exptl_crystal_size_min 0.06
_refine_diff_density_max 1.468
_refine_diff_density_min -1.992
_refine_diff_density_rms 0.169
_refine_ls_extinction_method none
_refine_ls_goodness_of_fit_ref 0.991
_refine_ls_hydrogen_treatment 'constr or fixed'
_refine_ls_matrix_type full
_refine_ls_number_parameters 478
_refine_ls_number_reflns 7031
_refine_ls_number_restraints 0
_refine_ls_restrained_S_all 0.991
_refine_ls_R_factor_all 0.1148
_refine_ls_R_factor_gt 0.0469
_refine_ls_shift/su_max 0.006
_refine_ls_shift/su_mean 0.000
_refine_ls_structure_factor_coef Fsqd
_refine_ls_weighting_details 'calc w=1/[\s^2^(Fo^2^)+(0.0330P)^2^+0.0000P] where P=(Fo^2^+2Fc^2^)/3'
_refine_ls_weighting_scheme calc
_refine_ls_wR_factor_gt 0.0859
_refine_ls_wR_factor_ref 0.1098
_reflns_number_gt 3976
_reflns_number_total 7031
_reflns_threshold_expression >2sigma(I)
_cod_data_source_file ic202065d_si_001_4.cif
_cod_data_source_block '[C43H34ClN2OP2Ir]CH2Cl2(compound14)'
_cod_database_code 4328220

loop_
_symmetry_equiv_pos_as_xyz
'x, y, z'
'-x, y+1/2, -z+1/2'
'-x, -y, -z'
'x, -y-1/2, z-1/2'

loop_
_atom_site_label
_atom_site_type_symbol
_atom_site_fract_x
_atom_site_fract_y
_atom_site_fract_z
_atom_site_U_iso_or_equiv
_atom_site_adp_type
_atom_site_occupancy
_atom_site_symmetry_multiplicity
_atom_site_calc_flag
_atom_site_refinement_flags
C1 C 0.7277(10) 0.7377(5) 0.1981(4) 0.035(2) Uani 1 1 d .
C2 C 0.6596(9) 0.6969(5) 0.2424(4) 0.035(3) Uani 1 1 d .
C3 C 0.7072(9) 0.7097(5) 0.2993(4) 0.036(2) Uani 1 1 d .
C4 C 0.6511(11) 0.6745(6) 0.3411(5) 0.050(3) Uani 1 1 d .
H4 H 0.6856 0.6840 0.3787 0.060 Uiso 1 1 calc R
C5 C 0.5437(12) 0.6254(7) 0.3256(5) 0.068(4) Uani 1 1 d .
H5 H 0.5041 0.6018 0.3533 0.082 Uiso 1 1 calc R
C6 C 0.4918(11) 0.6096(6) 0.2700(5) 0.057(3) Uani 1 1 d .
H6 H 0.4192 0.5751 0.2605 0.068 Uiso 1 1 calc R
C7 C 0.5480(9) 0.6450(5) 0.2290(5) 0.043(3) Uani 1 1 d .
H7 H 0.5124 0.6348 0.1916 0.052 Uiso 1 1 calc R
C8 C 0.9667(10) 0.7387(5) 0.3690(4) 0.040(3) Uani 1 1 d .
C9 C 1.0619(11) 0.7896(7) 0.3974(5) 0.058(3) Uani 1 1 d .
H9 H 1.0631 0.8450 0.3872 0.069 Uiso 1 1 calc R
C10 C 1.1561(11) 0.7608(8) 0.4409(5) 0.063(4) Uani 1 1 d .
H10 H 1.2202 0.7963 0.4597 0.075 Uiso 1 1 calc R
C11 C 1.1539(13) 0.6782(9) 0.4563(5) 0.074(4) Uani 1 1 d .
H11 H 1.2162 0.6575 0.4856 0.089 Uiso 1 1 calc R
C12 C 1.0596(13) 0.6280(7) 0.4281(5) 0.069(4) Uani 1 1 d .
H12 H 1.0576 0.5726 0.4382 0.082 Uiso 1 1 calc R
C13 C 0.9679(11) 0.6575(6) 0.3853(5) 0.054(3) Uani 1 1 d .
H13 H 0.9043 0.6216 0.3666 0.065 Uiso 1 1 calc R
C14 C 0.7931(9) 0.8756(5) 0.3368(4) 0.031(2) Uani 1 1 d .
C15 C 0.6809(10) 0.8801(6) 0.3592(4) 0.041(3) Uani 1 1 d .
H15 H 0.6304 0.8329 0.3607 0.049 Uiso 1 1 calc R
C16 C 0.6418(11) 0.9550(6) 0.3798(4) 0.049(3) Uani 1 1 d .
H16 H 0.5652 0.9574 0.3947 0.059 Uiso 1 1 calc R
C17 C 0.7156(11) 1.0243(6) 0.3782(4) 0.049(3) Uani 1 1 d .
H17 H 0.6905 1.0739 0.3926 0.059 Uiso 1 1 calc R
C18 C 0.8268(11) 1.0206(6) 0.3554(5) 0.054(3) Uani 1 1 d .
H18 H 0.8753 1.0685 0.3531 0.064 Uiso 1 1 calc R
C19 C 0.8683(10) 0.9467(6) 0.3355(4) 0.050(3) Uani 1 1 d .
H19 H 0.9459 0.9446 0.3213 0.061 Uiso 1 1 calc R
C20 C 0.8575(9) 0.9007(5) 0.2017(4) 0.031(2) Uani 1 1 d .
H20 H 0.7921 0.9142 0.2286 0.050 Uiso 1 1 d .
C21 C 0.7955(9) 0.9130(5) 0.1409(4) 0.032(2) Uani 1 1 d .
C22 C 0.8271(9) 0.8588(5) 0.1000(4) 0.033(2) Uani 1 1 d .
C23 C 0.7771(10) 0.8717(6) 0.0440(5) 0.048(3) Uani 1 1 d .
H23 H 0.8009 0.8366 0.0171 0.058 Uiso 1 1 calc R
C24 C 0.6908(11) 0.9372(7) 0.0275(5) 0.062(3) Uani 1 1 d .
H24 H 0.6552 0.9454 -0.0102 0.074 Uiso 1 1 calc R
C25 C 0.6593(11) 0.9896(6) 0.0677(6) 0.062(4) Uani 1 1 d .
H25 H 0.6014 1.0331 0.0570 0.074 Uiso 1 1 calc R
C26 C 0.7122(10) 0.9784(5) 0.1236(5) 0.047(3) Uani 1 1 d .
H26 H 0.6915 1.0155 0.1501 0.056 Uiso 1 1 calc R
C27 C 1.0969(10) 0.8115(5) 0.1190(4) 0.037(3) Uani 1 1 d .
C28 C 1.1196(11) 0.8916(6) 0.1018(5) 0.055(3) Uani 1 1 d .
H28 H 1.0496 0.9279 0.0919 0.066 Uiso 1 1 calc R
C29 C 1.2465(14) 0.9175(7) 0.0994(5) 0.071(4) Uani 1 1 d .
H29 H 1.2605 0.9716 0.0889 0.085 Uiso 1 1 calc R
C30 C 1.3499(13) 0.8654(8) 0.1120(6) 0.080(4) Uani 1 1 d .
H30 H 1.4336 0.8833 0.1088 0.096 Uiso 1 1 calc R
C31 C 1.3320(11) 0.7879(8) 0.1293(6) 0.082(4) Uani 1 1 d .
H31 H 1.4030 0.7522 0.1389 0.098 Uiso 1 1 calc R
C32 C 1.2038(11) 0.7613(6) 0.1325(6) 0.071(4) Uani 1 1 d .
H32 H 1.1917 0.7076 0.1443 0.085 Uiso 1 1 calc R
C33 C 0.9031(9) 0.6831(5) 0.0881(4) 0.035(2) Uani 1 1 d .
C34 C 0.9334(10) 0.6796(6) 0.0349(4) 0.047(3) Uani 1 1 d .
H34 H 0.9724 0.7244 0.0204 0.056 Uiso 1 1 calc R
C35 C 0.9040(11) 0.6066(7) 0.0031(4) 0.061(3) Uani 1 1 d .
H35 H 0.9240 0.6032 -0.0327 0.073 Uiso 1 1 calc R
C36 C 0.8465(11) 0.5412(6) 0.0246(5) 0.054(3) Uani 1 1 d .
H36 H 0.8269 0.4934 0.0033 0.065 Uiso 1 1 calc R
C37 C 0.8182(10) 0.5455(5) 0.0764(5) 0.046(3) Uani 1 1 d .
H37 H 0.7784 0.5005 0.0904 0.055 Uiso 1 1 calc R
C38 C 0.8475(9) 0.6161(5) 0.1098(4) 0.041(3) Uani 1 1 d .
H38 H 0.8295 0.6177 0.1460 0.049 Uiso 1 1 calc R
C39 C 1.0942(9) 0.9177(5) 0.2388(4) 0.034(2) Uani 1 1 d .
C40 C 1.2105(11) 0.9645(6) 0.2536(4) 0.053(3) Uani 1 1 d .
H40 H 1.2102 1.0208 0.2456 0.063 Uiso 1 1 calc R
C41 C 1.3217(12) 0.9276(6) 0.2792(5) 0.072(4) Uani 1 1 d .
H41 H 1.3977 0.9589 0.2894 0.087 Uiso 1 1 calc R
C42 C 1.3242(11) 0.8430(7) 0.2906(5) 0.072(4) Uani 1 1 d .
H42 H 1.4009 0.8165 0.3078 0.086 Uiso 1 1 calc R
C43 C 1.2107(10) 0.8012(6) 0.2755(4) 0.044(3) Uani 1 1 d .
H43 H 1.2112 0.7447 0.2829 0.053 Uiso 1 1 calc R
C44 C 0.5567(14) 0.6985(8) 1.0177(5) 0.104(5) Uani 1 1 d .
H44A H 0.6486 0.6841 1.0207 0.125 Uiso 1 1 calc R
H44B H 0.5484 0.7317 1.0502 0.125 Uiso 1 1 calc R
Cl1 Cl 1.0061(3) 0.64050(12) 0.24510(11) 0.0411(7) Uani 1 1 d .
Cl2 Cl 0.4670(4) 0.6087(2) 1.01907(19) 0.1129(15) Uani 1 1 d .
Cl3 Cl 0.5100(4) 0.7562(2) 0.95934(16) 0.0954(12) Uani 1 1 d .
Ir Ir 0.90896(4) 0.77866(2) 0.222795(16) 0.02709(12) Uani 1 1 d .
N1 N 1.0968(8) 0.8355(4) 0.2507(3) 0.036(2) Uani 1 1 d .
N2 N 0.9798(8) 0.9494(4) 0.2133(3) 0.038(2) Uani 1 1 d .
H2 H 0.9900 1.0136 0.2129 0.150 Uiso 1 1 d .
O1 O 0.6576(6) 0.7394(4) 0.1515(3) 0.0437(18) Uani 1 1 d .
P1 P 0.8499(2) 0.77879(15) 0.31007(10) 0.0332(6) Uani 1 1 d .
P2 P 0.9382(2) 0.77772(15) 0.13069(10) 0.0320(6) Uani 1 1 d .

loop_
_atom_site_aniso_label
_atom_site_aniso_U_11
_atom_site_aniso_U_22
_atom_site_aniso_U_33
_atom_site_aniso_U_23
_atom_site_aniso_U_13
_atom_site_aniso_U_12
C1 0.054(7) 0.019(5) 0.033(6) 0.002(4) 0.013(6) 0.015(4)
C2 0.040(6) 0.020(5) 0.045(7) -0.003(4) 0.008(5) 0.005(4)
C3 0.038(6) 0.024(5) 0.045(7) -0.009(5) 0.006(5) -0.003(4)
C4 0.060(8) 0.052(7) 0.043(7) -0.011(6) 0.024(6) -0.023(6)
C5 0.077(10) 0.064(8) 0.070(10) 0.007(7) 0.029(8) -0.027(7)
C6 0.048(8) 0.052(7) 0.073(9) -0.006(7) 0.019(7) -0.032(6)
C7 0.035(7) 0.037(6) 0.056(8) -0.006(5) 0.002(6) -0.011(5)
C8 0.041(6) 0.035(6) 0.044(7) -0.017(5) 0.011(5) -0.010(5)
C9 0.054(8) 0.058(8) 0.056(8) 0.001(6) -0.005(6) 0.007(6)
C10 0.043(8) 0.089(10) 0.053(9) -0.019(7) 0.004(6) 0.002(7)
C11 0.076(10) 0.080(10) 0.061(10) 0.018(8) 0.001(8) 0.023(8)
C12 0.084(10) 0.055(8) 0.061(9) 0.017(7) -0.004(8) 0.008(7)
C13 0.068(8) 0.042(6) 0.048(8) 0.001(6) 0.002(7) 0.001(6)
C14 0.032(6) 0.023(5) 0.035(6) -0.006(4) -0.004(5) 0.001(4)
C15 0.038(7) 0.040(6) 0.048(7) 0.001(5) 0.013(6) -0.001(5)
C16 0.049(8) 0.046(7) 0.055(8) -0.009(6) 0.015(6) 0.007(6)
C17 0.051(8) 0.046(7) 0.051(8) -0.013(6) 0.011(6) 0.012(6)
C18 0.072(9) 0.028(6) 0.064(8) -0.003(5) 0.019(7) 0.000(6)
C19 0.057(8) 0.043(6) 0.059(8) -0.005(6) 0.028(6) -0.013(6)
C20 0.030(6) 0.026(5) 0.035(6) 0.000(4) -0.001(5) 0.010(4)
C21 0.028(6) 0.029(5) 0.038(6) 0.004(5) 0.003(5) -0.005(4)
C22 0.036(6) 0.031(5) 0.032(6) 0.006(5) 0.003(5) -0.003(4)
C23 0.049(7) 0.043(6) 0.050(8) 0.002(6) 0.003(6) 0.000(5)
C24 0.061(9) 0.060(8) 0.059(9) 0.025(7) -0.001(7) 0.000(7)
C25 0.052(8) 0.041(7) 0.088(11) 0.023(7) 0.001(8) 0.018(6)
C26 0.053(8) 0.028(5) 0.056(8) 0.005(5) 0.003(6) 0.011(5)
C27 0.047(7) 0.026(5) 0.036(6) -0.007(4) -0.001(5) -0.005(5)
C28 0.059(8) 0.031(6) 0.083(9) 0.008(6) 0.030(7) -0.010(5)
C29 0.083(11) 0.041(7) 0.093(11) 0.002(7) 0.024(9) -0.019(7)
C30 0.061(10) 0.087(10) 0.103(12) 0.011(9) 0.044(9) -0.027(8)
C31 0.026(7) 0.091(10) 0.129(13) 0.033(10) 0.018(7) 0.013(7)
C32 0.047(8) 0.046(7) 0.124(12) 0.028(7) 0.024(8) -0.002(6)
C33 0.033(6) 0.028(5) 0.045(7) 0.000(5) 0.009(5) 0.002(4)
C34 0.058(8) 0.043(6) 0.041(7) 0.001(5) 0.011(6) -0.001(5)
C35 0.085(10) 0.061(8) 0.036(7) -0.022(6) 0.013(7) -0.003(7)
C36 0.073(9) 0.037(6) 0.048(8) -0.017(6) 0.001(7) -0.002(6)
C37 0.066(8) 0.021(5) 0.051(8) -0.006(5) 0.013(6) -0.008(5)
C38 0.052(7) 0.031(5) 0.041(7) -0.008(5) 0.015(6) 0.003(5)
C39 0.028(6) 0.031(5) 0.043(7) -0.006(5) 0.007(5) -0.008(5)
C40 0.066(9) 0.026(5) 0.059(8) 0.007(5) -0.006(7) -0.015(6)
C41 0.053(8) 0.042(7) 0.110(12) 0.005(7) -0.017(8) -0.023(6)
C42 0.034(7) 0.057(7) 0.109(11) 0.008(7) -0.026(7) -0.012(6)
C43 0.034(6) 0.036(6) 0.057(8) 0.009(5) -0.009(6) 0.000(5)
C44 0.104(12) 0.138(14) 0.067(10) 0.029(9) 0.003(9) -0.043(10)
Cl1 0.0487(16) 0.0190(11) 0.0535(17) 0.0087(11) 0.0039(14) 0.0101(11)
Cl2 0.099(3) 0.097(3) 0.144(4) 0.041(3) 0.026(3) -0.014(2)
Cl3 0.095(3) 0.099(3) 0.089(3) 0.021(2) 0.010(2) -0.019(2)
Ir 0.0293(2) 0.01648(16) 0.0350(2) -0.0002(2) 0.00450(15) 0.0000(2)
N1 0.048(6) 0.015(4) 0.044(5) -0.006(4) 0.004(4) -0.007(4)
N2 0.036(5) 0.025(4) 0.050(6) -0.002(4) 0.000(4) 0.005(4)
O1 0.038(4) 0.050(4) 0.042(5) 0.000(3) 0.004(4) -0.011(3)
P1 0.0357(15) 0.0246(12) 0.0394(16) -0.0005(13) 0.0069(12) -0.0050(13)
P2 0.0351(15) 0.0222(11) 0.0394(16) 0.0013(13) 0.0087(12) 0.0012(13)

loop_
_atom_type_symbol
_atom_type_description
_atom_type_scat_dispersion_real
_atom_type_scat_dispersion_imag
_atom_type_scat_source
C C 0.0033 0.0016 'International Tables Vol C Tables 4.2.6.8 and 6.1.1.4'
H H 0.0000 0.0000 'International Tables Vol C Tables 4.2.6.8 and 6.1.1.4'
N N 0.0061 0.0033 'International Tables Vol C Tables 4.2.6.8 and 6.1.1.4'
O O 0.0106 0.0060 'International Tables Vol C Tables 4.2.6.8 and 6.1.1.4'
P P 0.1023 0.0942 'International Tables Vol C Tables 4.2.6.8 and 6.1.1.4'
Cl Cl 0.1484 0.1585 'International Tables Vol C Tables 4.2.6.8 and 6.1.1.4'
Ir Ir -1.4442 7.9887 'International Tables Vol C Tables 4.2.6.8 and 6.1.1.4'

loop_
_geom_angle_atom_site_label_1
_geom_angle_atom_site_label_2
_geom_angle_atom_site_label_3
_geom_angle
O1 C1 C2 112.6(9)
O1 C1 Ir 129.9(7)
C2 C1 Ir 117.6(7)
C3 C2 C7 116.2(9)
C3 C2 C1 120.3(9)
C7 C2 C1 123.5(9)
C2 C3 C4 123.1(9)
C2 C3 P1 111.2(7)
C4 C3 P1 125.7(8)
C3 C4 C5 118.0(10)
C3 C4 H4 121.0
C5 C4 H4 121.0
C6 C5 C4 122.0(11)
C6 C5 H5 119.0
C4 C5 H5 119.0
C7 C6 C5 119.4(10)
C7 C6 H6 120.3
C5 C6 H6 120.3
C6 C7 C2 121.2(10)
C6 C7 H7 119.4
C2 C7 H7 119.4
C9 C8 C13 117.5(10)
C9 C8 P1 119.9(8)
C13 C8 P1 122.6(8)
C8 C9 C10 121.8(11)
C8 C9 H9 119.1
C10 C9 H9 119.1
C9 C10 C11 119.0(12)
C9 C10 H10 120.5
C11 C10 H10 120.5
C12 C11 C10 119.0(12)
C12 C11 H11 120.5
C10 C11 H11 120.5
C11 C12 C13 121.1(11)
C11 C12 H12 119.5
C13 C12 H12 119.5
C12 C13 C8 121.6(11)
C12 C13 H13 119.2
C8 C13 H13 119.2
C15 C14 C19 118.9(9)
C15 C14 P1 122.4(7)
C19 C14 P1 118.7(8)
C14 C15 C16 120.7(9)
C14 C15 H15 119.7
C16 C15 H15 119.7
C17 C16 C15 120.1(10)
C17 C16 H16 119.9
C15 C16 H16 119.9
C16 C17 C18 119.7(10)
C16 C17 H17 120.2
C18 C17 H17 120.2
C17 C18 C19 121.1(10)
C17 C18 H18 119.5
C19 C18 H18 119.5
C14 C19 C18 119.5(10)
C14 C19 H19 120.2
C18 C19 H19 120.2
C21 C20 N2 108.3(7)
C21 C20 Ir 114.1(6)
N2 C20 Ir 106.6(5)
C21 C20 H20 111.9
N2 C20 H20 113.8
Ir C20 H20 102.2
C26 C21 C22 118.4(9)
C26 C21 C20 121.9(9)
C22 C21 C20 119.6(8)
C21 C22 C23 120.4(9)
C21 C22 P2 111.9(7)
C23 C22 P2 127.7(8)
C22 C23 C24 120.2(10)
C22 C23 H23 119.9
C24 C23 H23 119.9
C25 C24 C23 119.1(11)
C25 C24 H24 120.5
C23 C24 H24 120.5
C26 C25 C24 121.0(10)
C26 C25 H25 119.5
C24 C25 H25 119.5
C25 C26 C21 120.8(10)
C25 C26 H26 119.6
C21 C26 H26 119.6
C32 C27 C28 116.8(10)
C32 C27 P2 120.4(7)
C28 C27 P2 122.5(8)
C27 C28 C29 120.3(11)
C27 C28 H28 119.8
C29 C28 H28 119.8
C30 C29 C28 121.2(11)
C30 C29 H29 119.4
C28 C29 H29 119.4
C29 C30 C31 120.1(12)
C29 C30 H30 120.0
C31 C30 H30 120.0
C30 C31 C32 119.0(11)
C30 C31 H31 120.5
C32 C31 H31 120.5
C27 C32 C31 122.5(10)
C27 C32 H32 118.8
C31 C32 H32 118.8
C38 C33 C34 120.4(9)
C38 C33 P2 119.5(8)
C34 C33 P2 120.1(7)
C33 C34 C35 118.8(10)
C33 C34 H34 120.6
C35 C34 H34 120.6
C36 C35 C34 120.3(10)
C36 C35 H35 119.9
C34 C35 H35 119.9
C37 C36 C35 120.2(10)
C37 C36 H36 119.9
C35 C36 H36 119.9
C36 C37 C38 121.5(10)
C36 C37 H37 119.3
C38 C37 H37 119.3
C33 C38 C37 118.8(10)
C33 C38 H38 120.6
C37 C38 H38 120.6
N1 C39 N2 117.0(8)
N1 C39 C40 119.1(9)
N2 C39 C40 123.8(9)
C41 C40 C39 119.9(9)
C41 C40 H40 120.0
C39 C40 H40 120.0
C40 C41 C42 120.7(10)
C40 C41 H41 119.6
C42 C41 H41 119.6
C43 C42 C41 116.9(10)
C43 C42 H42 121.5
C41 C42 H42 121.5
C42 C43 N1 124.6(9)
C42 C43 H43 117.7
N1 C43 H43 117.7
Cl2 C44 Cl3 114.0(7)
Cl2 C44 H44A 108.7
Cl3 C44 H44A 108.7
Cl2 C44 H44B 108.7
Cl3 C44 H44B 108.7
H44A C44 H44B 107.6
C1 Ir C20 93.2(3)
C1 Ir N1 174.0(3)
C20 Ir N1 81.3(3)
C1 Ir P2 89.4(3)
C20 Ir P2 80.9(3)
N1 Ir P2 92.1(2)
C1 Ir P1 83.2(3)
C20 Ir P1 97.2(3)
N1 Ir P1 95.0(2)
P2 Ir P1 172.29(9)
C1 Ir Cl1 95.2(2)
C20 Ir Cl1 170.6(3)
N1 Ir Cl1 90.5(2)
P2 Ir Cl1 94.93(9)
P1 Ir Cl1 88.03(9)
C39 N1 C43 118.7(8)
C39 N1 Ir 111.7(6)
C43 N1 Ir 129.5(6)
C39 N2 C20 122.9(7)
C39 N2 H2 107.6
C20 N2 H2 127.9
C3 P1 C8 107.4(4)
C3 P1 C14 105.6(4)
C8 P1 C14 103.7(4)
C3 P1 Ir 102.1(3)
C8 P1 Ir 118.1(3)
C14 P1 Ir 118.8(3)
C27 P2 C22 104.2(4)
C27 P2 C33 104.8(4)
C22 P2 C33 108.9(4)
C27 P2 Ir 115.7(3)
C22 P2 Ir 102.0(3)
C33 P2 Ir 120.0(3)

loop_
_geom_bond_atom_site_label_1
_geom_bond_atom_site_label_2
_geom_bond_distance
C1 O1 1.227(10)
C1 C2 1.538(13)
C1 Ir 1.977(10)
C2 C3 1.392(12)
C2 C7 1.417(12)
C3 C4 1.379(13)
C3 P1 1.832(9)
C4 C5 1.362(13)
C4 H4 0.9300
C5 C6 1.380(14)
C5 H5 0.9300
C6 C7 1.365(13)
C6 H6 0.9300
C7 H7 0.9300
C8 C9 1.370(13)
C8 C13 1.371(12)
C8 P1 1.814(10)
C9 C10 1.380(14)
C9 H9 0.9300
C10 C11 1.388(14)
C10 H10 0.9300
C11 C12 1.354(15)
C11 H11 0.9300
C12 C13 1.359(13)
C12 H12 0.9300
C13 H13 0.9300
C14 C15 1.370(12)
C14 C19 1.392(12)
C14 P1 1.831(9)
C15 C16 1.397(12)
C15 H15 0.9300
C16 C17 1.360(13)
C16 H16 0.9300
C17 C18 1.368(14)
C17 H17 0.9300
C18 C19 1.385(12)
C18 H18 0.9300
C19 H19 0.9300
C20 C21 1.511(12)
C20 N2 1.473(11)
C20 Ir 2.082(8)
C20 H20 1.0445
C21 C26 1.380(12)
C21 C22 1.406(12)
C22 C23 1.377(12)
C22 P2 1.812(9)
C23 C24 1.396(13)
C23 H23 0.9300
C24 C25 1.373(15)
C24 H24 0.9300
C25 C26 1.379(14)
C25 H25 0.9300
C26 H26 0.9300
C27 C32 1.363(13)
C27 C28 1.392(12)
C27 P2 1.802(10)
C28 C29 1.390(15)
C28 H28 0.9300
C29 C30 1.353(15)
C29 H29 0.9300
C30 C31 1.344(14)
C30 H30 0.9300
C31 C32 1.411(14)
C31 H31 0.9300
C32 H32 0.9300
C33 C38 1.376(12)
C33 C34 1.382(13)
C33 P2 1.843(9)
C34 C35 1.411(12)
C34 H34 0.9300
C35 C36 1.363(13)
C35 H35 0.9300
C36 C37 1.343(13)
C36 H36 0.9300
C37 C38 1.400(11)
C37 H37 0.9300
C38 H38 0.9300
C39 N1 1.359(10)
C39 N2 1.334(11)
C39 C40 1.411(12)
C40 C41 1.343(13)
C40 H40 0.9300
C41 C42 1.395(13)
C41 H41 0.9300
C42 C43 1.347(12)
C42 H42 0.9300
C43 N1 1.342(10)
C43 H43 0.9300
C44 Cl2 1.726(12)
C44 Cl3 1.690(12)
C44 H44A 0.9700
C44 H44B 0.9700
Cl1 Ir 2.468(2)
Ir N1 2.145(7)
Ir P2 2.307(3)
Ir P1 2.307(3)
N2 H2 1.0438

loop_
_geom_hbond_atom_site_label_D
_geom_hbond_atom_site_label_H
_geom_hbond_atom_site_label_A
_geom_hbond_distance_DH
_geom_hbond_distance_HA
_geom_hbond_distance_DA
_geom_hbond_angle_DHA
_geom_hbond_site_symmetry_A
N2 H2 Cl1 1.04 2.29 3.244(7) 151.8 2_755

loop_
_geom_torsion_atom_site_label_1
_geom_torsion_atom_site_label_2
_geom_torsion_atom_site_label_3
_geom_torsion_atom_site_label_4
_geom_torsion
O1 C1 C2 C3 -162.0(8)
Ir C1 C2 C3 18.0(10)
O1 C1 C2 C7 18.3(12)
Ir C1 C2 C7 -161.6(7)
C7 C2 C3 C4 0.1(14)
C1 C2 C3 C4 -179.6(8)
C7 C2 C3 P1 -179.3(6)
C1 C2 C3 P1 1.0(10)
C2 C3 C4 C5 -0.3(16)
P1 C3 C4 C5 179.0(8)
C3 C4 C5 C6 0.8(18)
C4 C5 C6 C7 -1.0(18)
C5 C6 C7 C2 0.7(16)
C3 C2 C7 C6 -0.3(14)
C1 C2 C7 C6 179.4(9)
C13 C8 C9 C10 0.1(16)
P1 C8 C9 C10 -177.2(9)
C8 C9 C10 C11 -0.2(18)
C9 C10 C11 C12 0.2(19)
C10 C11 C12 C13 0(2)
C11 C12 C13 C8 -0.1(19)
C9 C8 C13 C12 0.1(16)
P1 C8 C13 C12 177.3(9)
C19 C14 C15 C16 0.6(15)
P1 C14 C15 C16 179.2(7)
C14 C15 C16 C17 -0.5(16)
C15 C16 C17 C18 1.3(17)
C16 C17 C18 C19 -2.3(17)
C15 C14 C19 C18 -1.6(15)
P1 C14 C19 C18 179.8(8)
C17 C18 C19 C14 2.4(17)
N2 C20 C21 C26 -86.5(10)
Ir C20 C21 C26 154.9(7)
N2 C20 C21 C22 90.6(9)
Ir C20 C21 C22 -27.9(11)
C26 C21 C22 C23 0.8(14)
C20 C21 C22 C23 -176.5(8)
C26 C21 C22 P2 179.5(7)
C20 C21 C22 P2 2.3(11)
C21 C22 C23 C24 -2.1(15)
P2 C22 C23 C24 179.3(8)
C22 C23 C24 C25 1.5(16)
C23 C24 C25 C26 0.4(17)
C24 C25 C26 C21 -1.8(17)
C22 C21 C26 C25 1.2(15)
C20 C21 C26 C25 178.4(9)
C32 C27 C28 C29 -0.5(17)
P2 C27 C28 C29 172.8(9)
C27 C28 C29 C30 2(2)
C28 C29 C30 C31 -2(2)
C29 C30 C31 C32 2(2)
C28 C27 C32 C31 -0.3(18)
P2 C27 C32 C31 -173.7(10)
C30 C31 C32 C27 0(2)
C38 C33 C34 C35 1.1(15)
P2 C33 C34 C35 -179.3(8)
C33 C34 C35 C36 0.2(16)
C34 C35 C36 C37 -0.5(18)
C35 C36 C37 C38 -0.5(17)
C34 C33 C38 C37 -2.1(15)
P2 C33 C38 C37 178.4(7)
C36 C37 C38 C33 1.8(16)
N1 C39 C40 C41 0.0(16)
N2 C39 C40 C41 180.0(11)
C39 C40 C41 C42 1.0(19)
C40 C41 C42 C43 -1(2)
C41 C42 C43 N1 -0.1(19)
O1 C1 Ir C20 61.6(8)
C2 C1 Ir C20 -118.5(6)
O1 C1 Ir N1 85(4)
C2 C1 Ir N1 -95(3)
O1 C1 Ir P2 -19.3(8)
C2 C1 Ir P2 160.7(6)
O1 C1 Ir P1 158.4(8)
C2 C1 Ir P1 -21.6(6)
O1 C1 Ir Cl1 -114.2(8)
C2 C1 Ir Cl1 65.8(6)
C21 C20 Ir C1 -57.8(7)
N2 C20 Ir C1 -177.2(6)
C21 C20 Ir N1 124.7(7)
N2 C20 Ir N1 5.2(6)
C21 C20 Ir P2 31.1(6)
N2 C20 Ir P2 -88.4(6)
C21 C20 Ir P1 -141.4(6)
N2 C20 Ir P1 99.2(6)
C21 C20 Ir Cl1 95.4(16)
N2 C20 Ir Cl1 -24(2)
N2 C39 N1 C43 179.0(9)
C40 C39 N1 C43 -1.0(14)
N2 C39 N1 Ir 0.9(11)
C40 C39 N1 Ir -179.1(8)
C42 C43 N1 C39 1.1(16)
C42 C43 N1 Ir 178.8(9)
C1 Ir N1 C39 -28(4)
C20 Ir N1 C39 -3.7(6)
P2 Ir N1 C39 76.8(6)
P1 Ir N1 C39 -100.2(6)
Cl1 Ir N1 C39 171.7(6)
C1 Ir N1 C43 155(3)
C20 Ir N1 C43 178.4(9)
P2 Ir N1 C43 -101.1(9)
P1 Ir N1 C43 81.9(9)
Cl1 Ir N1 C43 -6.2(9)
N1 C39 N2 C20 4.4(14)
C40 C39 N2 C20 -175.6(9)
C21 C20 N2 C39 -130.3(9)
Ir C20 N2 C39 -7.1(11)
C2 C3 P1 C8 -140.2(7)
C4 C3 P1 C8 40.4(10)
C2 C3 P1 C14 109.6(7)
C4 C3 P1 C14 -69.8(9)
C2 C3 P1 Ir -15.3(7)
C4 C3 P1 Ir 165.4(8)
C9 C8 P1 C3 -159.7(8)
C13 C8 P1 C3 23.1(10)
C9 C8 P1 C14 -48.2(10)
C13 C8 P1 C14 134.6(9)
C9 C8 P1 Ir 85.6(9)
C13 C8 P1 Ir -91.6(9)
C15 C14 P1 C3 17.8(9)
C19 C14 P1 C3 -163.7(8)
C15 C14 P1 C8 -95.0(9)
C19 C14 P1 C8 83.5(8)
C15 C14 P1 Ir 131.5(7)
C19 C14 P1 Ir -49.9(9)
C1 Ir P1 C3 18.9(4)
C20 Ir P1 C3 111.3(4)
N1 Ir P1 C3 -166.9(3)
P2 Ir P1 C3 36.2(7)
Cl1 Ir P1 C3 -76.6(3)
C1 Ir P1 C8 136.4(4)
C20 Ir P1 C8 -131.2(4)
N1 Ir P1 C8 -49.4(4)
P2 Ir P1 C8 153.7(6)
Cl1 Ir P1 C8 41.0(3)
C1 Ir P1 C14 -96.7(4)
C20 Ir P1 C14 -4.3(4)
N1 Ir P1 C14 77.5(4)
P2 Ir P1 C14 -79.4(7)
Cl1 Ir P1 C14 167.8(3)
C32 C27 P2 C22 -174.1(9)
C28 C27 P2 C22 12.8(10)
C32 C27 P2 C33 -59.8(10)
C28 C27 P2 C33 127.1(9)
C32 C27 P2 Ir 74.8(10)
C28 C27 P2 Ir -98.3(9)
C21 C22 P2 C27 -100.7(7)
C23 C22 P2 C27 78.0(9)
C21 C22 P2 C33 147.9(7)
C23 C22 P2 C33 -33.5(10)
C21 C22 P2 Ir 20.0(7)
C23 C22 P2 Ir -161.3(8)
C38 C33 P2 C27 138.5(8)
C34 C33 P2 C27 -41.0(9)
C38 C33 P2 C22 -110.5(8)
C34 C33 P2 C22 69.9(9)
C38 C33 P2 Ir 6.3(9)
C34 C33 P2 Ir -173.3(7)
C1 Ir P2 C27 179.7(4)
C20 Ir P2 C27 86.3(4)
N1 Ir P2 C27 5.5(4)
P1 Ir P2 C27 162.5(6)
Cl1 Ir P2 C27 -85.2(3)
C1 Ir P2 C22 67.3(4)
C20 Ir P2 C22 -26.0(4)
N1 Ir P2 C22 -106.9(3)
P1 Ir P2 C22 50.2(7)
Cl1 Ir P2 C22 162.5(3)
C1 Ir P2 C33 -53.0(4)
C20 Ir P2 C33 -146.3(4)
N1 Ir P2 C33 132.8(4)
P1 Ir P2 C33 -70.1(7)
Cl1 Ir P2 C33 42.2(4)
